data_7226287
loop_
_publ_author_name
'Sun, Yantao'
'Cui, Zili'
'Chen, Lichuan'
'Lu, Xiaofeng'
'Wu, Yuewei'
'Zhang, Haoli'
'Shao, Xiangfeng'

_publ_section_title
;
 Aryl-Fused Tetrathianaphthalene (TTN): Synthesis, Structures, Properties,
 and Cocrystals with Fullerenes
;
_journal_name_full 'RSC Adv.'
_journal_paper_doi 10.1039/C6RA18945H
_journal_year 2016
_chemical_formula_moiety 'C88 H20 S10'
_chemical_formula_sum 'C44 H10 S5'
_chemical_formula_weight 1397.64
_chemical_name_common (TTN6)(C60)
_chemical_name_systematic
;
(TTN6)(C60)
;
_chemical_temperature_decomposition 573
_space_group_IT_number 14
_symmetry_cell_setting monoclinic
_symmetry_space_group_name_Hall '-P 2ybc'
_symmetry_space_group_name_H-M 'P 1 21/c 1'
_atom_sites_solution_hydrogens geom
_atom_sites_solution_primary direct
_atom_sites_solution_secondary difmap
_audit_creation_method SHELXL-97
_audit_update_record
;
2016-07-13 deposited with the CCDC.
2016-08-15 downloaded from the CCDC.
;
_cell_angle_alpha 90.00
_cell_angle_beta 116.4(3)
_cell_angle_gamma 90.00
_cell_formula_units_Z 2
_cell_length_a 17.97(4)
_cell_length_b 9.81(2)
_cell_length_c 17.28(6)
_cell_measurement_reflns_used 4159
_cell_measurement_temperature 110(2)
_cell_measurement_theta_max 68.905
_cell_measurement_theta_min 11.892
_cell_volume 2729(14)
_computing_cell_refinement
;
CrysAlisPro, Agilent Technologies,
Version 1.171.36.28 (release 01-02-2013 CrysAlis171 .NET)
(compiled Feb  1 2013,16:14:44)
;
_computing_data_collection
;
CrysAlisPro, Agilent Technologies,
Version 1.171.36.28 (release 01-02-2013 CrysAlis171 .NET)
(compiled Feb  1 2013,16:14:44)
;
_computing_data_reduction
;
CrysAlisPro, Agilent Technologies,
Version 1.171.36.28 (release 01-02-2013 CrysAlis171 .NET)
(compiled Feb  1 2013,16:14:44)
;
_computing_molecular_graphics Ortep3
_computing_publication_material Ortep3
_computing_structure_refinement 'SHELXL-97 (Sheldrick, 1997)'
_computing_structure_solution SIR2004
_diffrn_ambient_temperature 110(2)
_diffrn_detector_area_resol_mean 16.0733
_diffrn_measured_fraction_theta_full 0.814
_diffrn_measured_fraction_theta_max 0.814
_diffrn_measurement_device_type 'SuperNova, Dual, Cu at zero, Eos'
_diffrn_measurement_method '\w scans'
_diffrn_radiation_monochromator mirror
_diffrn_radiation_source 'SuperNova (Cu) X-ray Source'
_diffrn_radiation_type 'Cu K\a'
_diffrn_radiation_wavelength 1.5418
_diffrn_reflns_av_R_equivalents 0.0818
_diffrn_reflns_av_sigmaI/netI 0.0521
_diffrn_reflns_limit_h_max 21
_diffrn_reflns_limit_h_min -21
_diffrn_reflns_limit_k_max 11
_diffrn_reflns_limit_k_min -11
_diffrn_reflns_limit_l_max 21
_diffrn_reflns_limit_l_min -19
_diffrn_reflns_number 8620
_diffrn_reflns_theta_full 71.15
_diffrn_reflns_theta_max 71.15
_diffrn_reflns_theta_min 5.12
_exptl_absorpt_coefficient_mu 4.224
_exptl_absorpt_correction_T_max 1.0000
_exptl_absorpt_correction_T_min 0.7052
_exptl_absorpt_correction_type multi-scan
_exptl_absorpt_process_details
;
CrysAlisPro, Agilent Technologies,
Version 1.171.36.28 (release 01-02-2013 CrysAlis171 .NET)
(compiled Feb  1 2013,16:14:44)
Empirical absorption correction using spherical harmonics,
 implemented in SCALE3 ABSPACK scaling algorithm.
;
_exptl_crystal_colour 'clear light black'
_exptl_crystal_density_diffrn 1.701
_exptl_crystal_density_meas ?
_exptl_crystal_density_method 'not measured'
_exptl_crystal_description block
_exptl_crystal_F_000 1416
_exptl_crystal_size_max 0.3300
_exptl_crystal_size_mid 0.2600
_exptl_crystal_size_min 0.1600
_refine_diff_density_max 1.003
_refine_diff_density_min -0.976
_refine_diff_density_rms 0.196
_refine_ls_extinction_method none
_refine_ls_goodness_of_fit_ref 1.074
_refine_ls_hydrogen_treatment constr
_refine_ls_matrix_type full
_refine_ls_number_parameters 384
_refine_ls_number_reflns 4291
_refine_ls_number_restraints 222
_refine_ls_restrained_S_all 1.045
_refine_ls_R_factor_all 0.1207
_refine_ls_R_factor_gt 0.1064
_refine_ls_shift/su_max 0.028
_refine_ls_shift/su_mean 0.000
_refine_ls_structure_factor_coef Fsqd
_refine_ls_weighting_details 'calc w=1/[\s^2^(Fo^2^)+(0.1583P)^2^+32.2592P] where P=(Fo^2^+2Fc^2^)/3'
_refine_ls_weighting_scheme calc
_refine_ls_wR_factor_gt 0.2869
_refine_ls_wR_factor_ref 0.3027
_reflns_number_gt 3684
_reflns_number_total 4291
_reflns_threshold_expression >2sigma(I)
_cod_data_source_file c6ra18945h2.cif
_cod_data_source_block TTN6_C60
_cod_depositor_comments
;
The following automatic conversions were performed:

'_chemical_melting_point' tag was changed to
'_chemical_temperature_decomposition' since the value had been '573,
decomposed'. The value '573, decomposed' was changed to '573'.

'_exptl_crystal_density_meas' value 'not measured' was changed to '?'
- the value is perceived as not measured.

Automatic conversion script
Id: cif_fix_values 4268 2015-11-12 08:31:59Z antanas 
;
_cod_original_cell_volume 2729(13)
_cod_original_sg_symbol_H-M P21/c
_cod_database_code 7226287

loop_
_symmetry_equiv_pos_as_xyz
'x, y, z'
'-x, y+1/2, -z+1/2'
'-x, -y, -z'
'x, -y-1/2, z-1/2'

loop_
_atom_site_label
_atom_site_type_symbol
_atom_site_fract_x
_atom_site_fract_y
_atom_site_fract_z
_atom_site_U_iso_or_equiv
_atom_site_adp_type
_atom_site_occupancy
_atom_site_symmetry_multiplicity
_atom_site_calc_flag
_atom_site_refinement_flags
C1A C 0.1589(4) 0.5524(7) 0.5762(5) 0.0160(14) Uani 1 1 d U
C2A C 0.1204(4) 0.4921(7) 0.4990(5) 0.0163(14) Uani 1 1 d U
C3A C 0.1578(4) 0.7949(8) 0.5010(5) 0.0173(14) Uani 1 1 d U
C4A C 0.1160(4) 0.7313(8) 0.4187(5) 0.0158(14) Uani 1 1 d U
C5A C 0.1234(4) 0.7997(8) 0.3546(5) 0.0202(16) Uani 1 1 d U
C6A C 0.1985(4) 0.9115(8) 0.4998(5) 0.0180(15) Uani 1 1 d U
C7A C 0.1519(4) 0.3155(8) 0.6556(5) 0.0174(15) Uani 1 1 d U
C8A C 0.1134(5) 0.2535(8) 0.5761(6) 0.0214(16) Uani 1 1 d U
C9A C 0.0655(5) 0.1377(8) 0.5667(6) 0.0251(17) Uani 1 1 d U
H9A H 0.0377 0.0970 0.5127 0.030 Uiso 1 1 calc R
C10A C 0.0592(5) 0.0836(9) 0.6361(6) 0.0302(19) Uani 1 1 d U
H10A H 0.0288 0.0041 0.6296 0.036 Uiso 1 1 calc R
C11A C 0.0974(5) 0.1458(9) 0.7158(6) 0.0260(17) Uani 1 1 d U
H11A H 0.0924 0.1087 0.7628 0.031 Uiso 1 1 calc R
C12A C 0.1432(4) 0.2634(8) 0.7257(5) 0.0204(16) Uani 1 1 d U
H12A H 0.1679 0.3072 0.7789 0.024 Uiso 1 1 calc R
C13A C 0.0893(6) 0.7648(9) 0.2611(6) 0.032(2) Uani 1 1 d U
H13A H 0.1122 0.6794 0.2548 0.048 Uiso 1 1 calc R
H13B H 0.1039 0.8349 0.2316 0.048 Uiso 1 1 calc R
H13C H 0.0299 0.7574 0.2368 0.048 Uiso 1 1 calc R
C14A C 0.2544(5) 0.9971(8) 0.5745(6) 0.0243(16) Uani 1 1 d U
H14A H 0.2342 0.9977 0.6175 0.036 Uiso 1 1 calc R
H14B H 0.2552 1.0885 0.5551 0.036 Uiso 1 1 calc R
H14C H 0.3095 0.9600 0.5989 0.036 Uiso 1 1 calc R
S1A S 0.15649(12) 0.72768(19) 0.59476(12) 0.0207(4) Uani 1 1 d U
S2A S 0.05875(11) 0.5787(2) 0.40263(12) 0.0204(4) Uani 1 1 d U
S3A S 0.21810(11) 0.45977(19) 0.67160(12) 0.0210(5) Uani 1 1 d U
S4A S 0.12434(11) 0.31594(19) 0.48544(13) 0.0206(5) Uani 1 1 d U
S5A S 0.18102(12) 0.9469(2) 0.39589(13) 0.0226(5) Uani 1 1 d U
C1B C 0.5823(5) 0.3643(8) 0.7111(5) 0.0207(15) Uani 1 1 d U
C2B C 0.5469(4) 0.4924(8) 0.7210(4) 0.0164(14) Uani 1 1 d U
C3B C 0.4570(4) 0.4796(8) 0.6800(5) 0.0171(14) Uani 1 1 d U
C4B C 0.4349(4) 0.3460(8) 0.6440(5) 0.0196(15) Uiso 1 1 d .
C5B C 0.5111(5) 0.2716(8) 0.6625(5) 0.0246(17) Uani 1 1 d U
C6B C 0.6512(5) 0.3633(9) 0.6963(5) 0.0239(17) Uani 1 1 d U
C7B C 0.6891(4) 0.4898(9) 0.6904(5) 0.0237(17) Uani 1 1 d U
C8B C 0.7186(5) 0.4747(10) 0.6238(6) 0.0300(19) Uani 1 1 d U
C9B C 0.6966(4) 0.3370(8) 0.5878(5) 0.0193(15) Uani 1 1 d U
C10B C 0.6568(5) 0.2704(8) 0.6335(5) 0.0218(16) Uani 1 1 d U
C11B C 0.5835(5) 0.6144(8) 0.7159(5) 0.0201(15) Uani 1 1 d U
C12B C 0.6565(5) 0.6131(9) 0.7008(5) 0.0224(16) Uani 1 1 d U
C13B C 0.6499(5) 0.7270(8) 0.6451(5) 0.0235(17) Uani 1 1 d U
C14B C 0.5747(5) 0.7956(8) 0.6263(5) 0.0255(17) Uani 1 1 d U
C15B C 0.5312(5) 0.7277(8) 0.6699(5) 0.0230(16) Uiso 1 1 d .
C16B C 0.4090(4) 0.5905(8) 0.6366(5) 0.0205(15) Uiso 1 1 d .
C17B C 0.3359(5) 0.5705(8) 0.5538(5) 0.0222(16) Uiso 1 1 d .
C18B C 0.3153(5) 0.4405(8) 0.5206(5) 0.0212(15) Uiso 1 1 d .
C19B C 0.3655(5) 0.3259(8) 0.5656(5) 0.0229(16) Uiso 1 1 d .
C20B C 0.3689(5) 0.2342(9) 0.5035(5) 0.0240(16) Uiso 1 1 d .
C21B C 0.4438(5) 0.1626(9) 0.5209(6) 0.0261(17) Uiso 1 1 d .
C22B C 0.5158(5) 0.1841(7) 0.6028(5) 0.0236(16) Uani 1 1 d U
C23B C 0.5894(5) 0.1815(8) 0.5890(5) 0.0220(16) Uani 1 1 d U
C24B C 0.5624(5) 0.1608(8) 0.4967(5) 0.0237(16) Uiso 1 1 d .
C25B C 0.6008(5) 0.2257(8) 0.4542(5) 0.0234(16) Uiso 1 1 d .
C26B C 0.6698(5) 0.3155(8) 0.5009(5) 0.0220(16) Uiso 1 1 d .
C27B C 0.7128(4) 0.5809(10) 0.5727(5) 0.0264(18) Uani 1 1 d U
C28B C 0.6787(4) 0.7094(8) 0.5830(5) 0.0205(16) Uani 1 1 d U
C29B C 0.5290(5) 0.8512(9) 0.5445(5) 0.0267(17) Uiso 1 1 d .
C30B C 0.4487(6) 0.7179(8) 0.6316(6) 0.0280(18) Uani 1 1 d U

loop_
_atom_site_aniso_label
_atom_site_aniso_U_11
_atom_site_aniso_U_22
_atom_site_aniso_U_33
_atom_site_aniso_U_23
_atom_site_aniso_U_13
_atom_site_aniso_U_12
C1A 0.020(3) 0.011(3) 0.023(4) 0.001(3) 0.014(3) 0.004(3)
C2A 0.017(3) 0.016(3) 0.023(4) 0.004(3) 0.015(3) 0.004(3)
C3A 0.021(3) 0.016(3) 0.023(4) 0.003(3) 0.017(3) 0.007(3)
C4A 0.017(3) 0.019(4) 0.018(3) 0.001(3) 0.014(3) 0.007(3)
C5A 0.018(3) 0.026(4) 0.026(4) 0.010(3) 0.018(3) 0.015(3)
C6A 0.020(3) 0.021(4) 0.023(4) 0.007(3) 0.018(3) 0.008(3)
C7A 0.011(3) 0.018(4) 0.025(4) 0.007(3) 0.010(3) 0.005(3)
C8A 0.022(4) 0.017(4) 0.034(4) 0.002(3) 0.021(3) 0.001(3)
C9A 0.021(4) 0.021(4) 0.038(5) -0.003(3) 0.018(3) -0.004(3)
C10A 0.029(4) 0.026(4) 0.044(5) 0.009(4) 0.024(4) -0.003(3)
C11A 0.024(4) 0.027(4) 0.038(5) 0.010(4) 0.024(3) 0.005(3)
C12A 0.016(3) 0.022(4) 0.026(4) 0.004(3) 0.012(3) 0.003(3)
C13A 0.048(5) 0.028(5) 0.025(4) 0.006(3) 0.022(4) 0.010(4)
C14A 0.030(4) 0.015(4) 0.033(4) 0.002(3) 0.019(3) 0.002(3)
S1A 0.0333(10) 0.0162(9) 0.0217(9) 0.0000(7) 0.0205(8) -0.0014(7)
S2A 0.0183(8) 0.0237(9) 0.0211(9) 0.0009(7) 0.0105(7) 0.0011(7)
S3A 0.0181(8) 0.0220(10) 0.0233(9) 0.0046(7) 0.0095(7) -0.0024(7)
S4A 0.0263(9) 0.0167(9) 0.0287(10) -0.0013(7) 0.0211(8) -0.0016(7)
S5A 0.0304(10) 0.0199(10) 0.0268(10) 0.0080(7) 0.0212(8) 0.0081(7)
C1B 0.028(4) 0.019(4) 0.015(3) 0.010(3) 0.009(3) 0.007(3)
C2B 0.023(3) 0.021(4) 0.013(3) -0.002(3) 0.015(3) 0.001(3)
C3B 0.024(4) 0.019(4) 0.020(3) 0.004(3) 0.021(3) 0.002(3)
C5B 0.046(5) 0.014(4) 0.028(4) 0.013(3) 0.029(4) 0.004(3)
C6B 0.022(4) 0.030(4) 0.018(4) 0.008(3) 0.008(3) 0.013(3)
C7B 0.016(3) 0.038(5) 0.012(3) 0.002(3) 0.002(3) 0.007(3)
C8B 0.014(3) 0.043(5) 0.033(5) 0.004(4) 0.011(3) 0.004(3)
C9B 0.013(3) 0.020(4) 0.030(4) 0.008(3) 0.014(3) 0.011(3)
C10B 0.026(4) 0.020(4) 0.026(4) 0.012(3) 0.018(3) 0.017(3)
C11B 0.028(4) 0.020(4) 0.015(3) -0.009(3) 0.012(3) -0.006(3)
C12B 0.021(3) 0.029(4) 0.015(3) -0.006(3) 0.005(3) -0.012(3)
C13B 0.026(4) 0.018(4) 0.027(4) -0.013(3) 0.013(3) -0.012(3)
C14B 0.038(4) 0.011(3) 0.030(4) -0.016(3) 0.018(4) -0.009(3)
C22B 0.035(4) 0.008(3) 0.032(4) 0.009(3) 0.019(3) 0.005(3)
C23B 0.029(4) 0.013(3) 0.032(4) 0.015(3) 0.020(3) 0.011(3)
C27B 0.010(3) 0.041(5) 0.032(4) -0.003(4) 0.013(3) -0.012(3)
C28B 0.017(3) 0.022(4) 0.024(4) -0.008(3) 0.010(3) -0.014(3)
C30B 0.047(5) 0.020(4) 0.031(4) -0.005(3) 0.029(4) 0.008(4)

loop_
_atom_type_symbol
_atom_type_description
_atom_type_scat_dispersion_real
_atom_type_scat_dispersion_imag
_atom_type_scat_source
C C 0.0181 0.0091 'International Tables Vol C Tables 4.2.6.8 and 6.1.1.4'
H H 0.0000 0.0000 'International Tables Vol C Tables 4.2.6.8 and 6.1.1.4'
S S 0.3331 0.5567 'International Tables Vol C Tables 4.2.6.8 and 6.1.1.4'

loop_
_geom_angle_atom_site_label_1
_geom_angle_atom_site_label_2
_geom_angle_atom_site_label_3
_geom_angle
_geom_angle_site_symmetry_1
_geom_angle_site_symmetry_3
C2A C1A S1A 124.9(6) . .
C2A C1A S3A 122.3(6) . .
S1A C1A S3A 112.8(4) . .
C1A C2A S4A 122.5(6) . .
C1A C2A S2A 124.1(6) . .
S4A C2A S2A 113.4(4) . .
C6A C3A C4A 113.6(7) . .
C6A C3A S1A 123.8(6) . .
C4A C3A S1A 122.6(6) . .
C5A C4A C3A 113.6(8) . .
C5A C4A S2A 123.7(7) . .
C3A C4A S2A 122.6(6) . .
C4A C5A C13A 129.1(9) . .
C4A C5A S5A 109.6(7) . .
C13A C5A S5A 121.3(6) . .
C3A C6A C14A 128.2(7) . .
C3A C6A S5A 109.7(6) . .
C14A C6A S5A 122.1(6) . .
C8A C7A C12A 120.5(8) . .
C8A C7A S3A 120.6(6) . .
C12A C7A S3A 118.8(6) . .
C7A C8A C9A 119.3(8) . .
C7A C8A S4A 121.7(7) . .
C9A C8A S4A 119.0(7) . .
C10A C9A C8A 120.3(9) . .
C9A C10A C11A 120.5(9) . .
C10A C11A C12A 119.8(8) . .
C11A C12A C7A 119.5(8) . .
C1A S1A C3A 100.8(4) . .
C2A S2A C4A 100.5(4) . .
C1A S3A C7A 100.3(4) . .
C2A S4A C8A 101.3(4) . .
C6A S5A C5A 93.4(4) . .
C6B C1B C2B 120.5(7) . .
C6B C1B C5B 120.8(8) . .
C2B C1B C5B 106.4(7) . .
C11B C2B C3B 120.0(7) . .
C11B C2B C1B 119.6(6) . .
C3B C2B C1B 108.6(6) . .
C16B C3B C4B 120.0(7) . .
C16B C3B C2B 119.1(7) . .
C4B C3B C2B 109.0(6) . .
C19B C4B C3B 120.7(7) . .
C19B C4B C5B 119.5(8) . .
C3B C4B C5B 108.2(7) . .
C22B C5B C4B 121.0(8) . .
C22B C5B C1B 118.7(7) . .
C4B C5B C1B 107.9(7) . .
C1B C6B C7B 120.1(7) . .
C1B C6B C10B 120.7(8) . .
C7B C6B C10B 107.2(7) . .
C12B C7B C6B 120.0(7) . .
C12B C7B C8B 120.5(8) . .
C6B C7B C8B 108.3(7) . .
C27B C8B C9B 120.7(9) . .
C27B C8B C7B 119.2(8) . .
C9B C8B C7B 107.6(7) . .
C26B C9B C10B 120.8(8) . .
C26B C9B C8B 120.2(7) . .
C10B C9B C8B 106.9(7) . .
C23B C10B C9B 119.9(8) . .
C23B C10B C6B 117.8(7) . .
C9B C10B C6B 110.0(8) . .
C2B C11B C15B 119.2(7) . .
C2B C11B C12B 119.8(7) . .
C15B C11B C12B 109.1(7) . .
C7B C12B C13B 120.1(7) . .
C7B C12B C11B 119.9(7) . .
C13B C12B C11B 107.5(7) . .
C28B C13B C14B 121.9(8) . .
C28B C13B C12B 118.0(8) . .
C14B C13B C12B 107.9(7) . .
C29B C14B C13B 119.5(8) . .
C29B C14B C15B 119.4(8) . .
C13B C14B C15B 109.9(8) . .
C30B C15B C11B 121.7(8) . .
C30B C15B C14B 120.5(8) . .
C11B C15B C14B 105.5(7) . .
C3B C16B C30B 120.1(7) . .
C3B C16B C17B 119.8(7) . .
C30B C16B C17B 107.8(7) . .
C18B C17B C26B 121.2(8) . 3_666
C18B C17B C16B 119.3(7) . .
C26B C17B C16B 108.0(7) 3_666 .
C17B C18B C19B 120.7(7) . .
C17B C18B C27B 118.9(7) . 3_666
C19B C18B C27B 107.9(7) . 3_666
C4B C19B C20B 120.3(7) . .
C4B C19B C18B 119.5(8) . .
C20B C19B C18B 108.3(7) . .
C19B C20B C21B 120.4(8) . .
C19B C20B C28B 109.3(8) . 3_666
C21B C20B C28B 118.0(8) . 3_666
C29B C21B C20B 120.4(8) 3_666 .
C29B C21B C22B 108.5(7) 3_666 .
C20B C21B C22B 118.9(8) . .
C5B C22B C23B 120.2(8) . .
C5B C22B C21B 119.9(8) . .
C23B C22B C21B 108.8(8) . .
C10B C23B C22B 121.8(8) . .
C10B C23B C24B 117.9(7) . .
C22B C23B C24B 107.4(8) . .
C25B C24B C23B 121.4(8) . .
C25B C24B C29B 119.8(8) . 3_666
C23B C24B C29B 107.2(7) . 3_666
C24B C25B C26B 119.9(8) . .
C24B C25B C30B 119.8(8) . 3_666
C26B C25B C30B 108.8(8) . 3_666
C9B C26B C17B 119.1(7) . 3_666
C9B C26B C25B 120.1(8) . .
C17B C26B C25B 108.4(7) 3_666 .
C8B C27B C28B 120.7(8) . .
C8B C27B C18B 119.9(8) . 3_666
C28B C27B C18B 107.5(7) . 3_666
C13B C28B C27B 121.6(7) . .
C13B C28B C20B 119.5(8) . 3_666
C27B C28B C20B 106.9(7) . 3_666
C14B C29B C21B 120.9(8) . 3_666
C14B C29B C24B 119.1(8) . 3_666
C21B C29B C24B 108.1(7) 3_666 3_666
C15B C30B C25B 121.4(8) . 3_666
C15B C30B C16B 119.9(8) . .
C25B C30B C16B 107.0(8) 3_666 .

loop_
_geom_bond_atom_site_label_1
_geom_bond_atom_site_label_2
_geom_bond_distance
_geom_bond_site_symmetry_2
C1A C2A 1.336(12) .
C1A S1A 1.754(8) .
C1A S3A 1.765(10) .
C2A S4A 1.750(8) .
C2A S2A 1.755(10) .
C3A C6A 1.362(11) .
C3A C4A 1.424(12) .
C3A S1A 1.758(9) .
C4A C5A 1.351(11) .
C4A S2A 1.768(8) .
C5A C13A 1.492(13) .
C5A S5A 1.734(9) .
C6A C14A 1.492(12) .
C6A S5A 1.716(10) .
C7A C8A 1.374(13) .
C7A C12A 1.386(11) .
C7A S3A 1.789(8) .
C8A C9A 1.390(11) .
C8A S4A 1.773(10) .
C9A C10A 1.361(13) .
C10A C11A 1.379(14) .
C11A C12A 1.383(12) .
C1B C6B 1.371(11) .
C1B C2B 1.453(11) .
C1B C5B 1.488(12) .
C2B C11B 1.387(11) .
C2B C3B 1.452(11) .
C3B C16B 1.384(11) .
C3B C4B 1.429(11) .
C4B C19B 1.389(12) .
C4B C5B 1.455(11) .
C5B C22B 1.374(12) .
C6B C7B 1.441(13) .
C6B C10B 1.454(12) .
C7B C12B 1.391(12) .
C7B C8B 1.473(12) .
C8B C27B 1.339(13) .
C8B C9B 1.466(13) .
C9B C26B 1.374(12) .
C9B C10B 1.437(11) .
C10B C23B 1.411(13) .
C11B C15B 1.445(12) .
C11B C12B 1.447(11) .
C12B C13B 1.445(12) .
C13B C28B 1.394(11) .
C13B C14B 1.412(12) .
C14B C29B 1.392(13) .
C14B C15B 1.465(12) .
C15B C30B 1.331(13) .
C16B C30B 1.461(12) .
C16B C17B 1.463(12) .
C17B C18B 1.380(12) .
C17B C26B 1.437(12) 3_666
C18B C19B 1.435(11) .
C18B C27B 1.475(12) 3_666
C19B C20B 1.421(12) .
C20B C21B 1.427(12) .
C20B C28B 1.461(13) 3_666
C21B C29B 1.422(12) 3_666
C21B C22B 1.448(13) .
C22B C23B 1.444(11) .
C23B C24B 1.461(12) .
C24B C25B 1.368(12) .
C24B C29B 1.476(12) 3_666
C25B C26B 1.441(12) .
C25B C30B 1.456(13) 3_666
C26B C17B 1.437(12) 3_666
C27B C28B 1.447(13) .
C27B C18B 1.475(12) 3_666
C28B C20B 1.461(13) 3_666
C29B C21B 1.422(12) 3_666
C29B C24B 1.476(12) 3_666
C30B C25B 1.456(13) 3_666
